data_7061679
loop_
_publ_author_name
'Girase, Jaipal Devesing'
'Kajjam, Aravind Babu'
'Dubey, Deepak Kumar'
'Kesavan, Kiran Kishore'
'Jou, Jwo-Huei'
'Vaidyanathan, Sivakumar'

_publ_section_title
;
 Unipolar 1-phenylimidazo[1,5-a]pyridine: a new class of ultra-bright
 sky-blue emitters for solution-processed organic light emitting diodes
;
_journal_issue 35
_journal_name_full 'New Journal of Chemistry'
_journal_page_first 16717
_journal_page_last 16729
_journal_paper_doi 10.1039/D2NJ01938H
_journal_volume 46
_journal_year 2022
_chemical_formula_moiety 'C23 H16 N2'
_chemical_formula_sum 'C23 H16 N2'
_chemical_formula_weight 320.38
_space_group_crystal_system monoclinic
_space_group_IT_number 14
_space_group_name_Hall '-P 2yn'
_space_group_name_H-M_alt 'P 1 21/n 1'
_atom_sites_solution_hydrogens geom
_atom_sites_solution_primary dual
_audit_creation_date 2021-10-08
_audit_creation_method
;
Olex2 1.3
(compiled 2020.11.12 svn.r5f609507 for OlexSys, GUI svn.r6272)
;
_audit_update_record
;
2021-10-08 deposited with the CCDC.	2022-07-29 downloaded from the CCDC.
;
_cell_angle_alpha 90
_cell_angle_beta 97.008(3)
_cell_angle_gamma 90
_cell_formula_units_Z 8
_cell_length_a 7.4680(2)
_cell_length_b 16.3335(5)
_cell_length_c 26.4825(8)
_cell_measurement_reflns_used 8322
_cell_measurement_temperature 293(2)
_cell_measurement_theta_max 26.9440
_cell_measurement_theta_min 1.9830
_cell_volume 3206.16(16)
_computing_cell_refinement 'CrysAlisPro 1.171.41.93a (Rigaku OD, 2020)'
_computing_data_collection 'CrysAlisPro 1.171.41.93a (Rigaku OD, 2020)'
_computing_data_reduction 'CrysAlisPro 1.171.41.93a (Rigaku OD, 2020)'
_computing_molecular_graphics 'Olex2 1.3 (Dolomanov et al., 2009)'
_computing_publication_material 'Olex2 1.3 (Dolomanov et al., 2009)'
_computing_structure_refinement 'SHELXL 2018/3 (Sheldrick, 2015)'
_computing_structure_solution 'SHELXT 2018/2 (Sheldrick, 2018)'
_diffrn_ambient_temperature 293(2)
_diffrn_detector 'Hybrid Pixel Array Detector'
_diffrn_detector_area_resol_mean 10.0000
_diffrn_measured_fraction_theta_full 0.999
_diffrn_measured_fraction_theta_max 0.934
_diffrn_measurement_details
;
List of Runs (angles in degrees, time in seconds):

  # Type    Start    End  Width  t~exp~   \w     \q     \k     \f   Frames
#--------------------------------------------------------------------------
  1  \w    -65.00  31.00   0.50   40.66    --   10.00 -77.00 -90.00  192
  2  \w     -7.00  94.00   0.50   40.66    --   10.00  82.00 150.00  202
  3  \w    -75.00  15.00   0.50   40.66    --  -10.20 -82.00  30.00  180
;
_diffrn_measurement_device 'four-circle diffractometer'
_diffrn_measurement_device_type 'XtaLAB Pro II AFC12 (RINC): Kappa single'
_diffrn_measurement_method '\w scans'
_diffrn_orient_matrix_type 'CrysAlisPro convention (1999,Acta A55,543-557)'
_diffrn_orient_matrix_UB_11 -0.0482717000
_diffrn_orient_matrix_UB_12 0.0044270000
_diffrn_orient_matrix_UB_13 0.0213179000
_diffrn_orient_matrix_UB_21 0.0037971000
_diffrn_orient_matrix_UB_22 -0.0429596000
_diffrn_orient_matrix_UB_23 0.0039122000
_diffrn_orient_matrix_UB_31 0.0825033000
_diffrn_orient_matrix_UB_32 0.0045596000
_diffrn_orient_matrix_UB_33 0.0160847000
_diffrn_radiation_monochromator mirror
_diffrn_radiation_probe x-ray
_diffrn_radiation_type 'Mo K\a'
_diffrn_radiation_wavelength 0.71073
_diffrn_reflns_av_R_equivalents 0.0197
_diffrn_reflns_av_unetI/netI 0.0298
_diffrn_reflns_Laue_measured_fraction_full 0.999
_diffrn_reflns_Laue_measured_fraction_max 0.934
_diffrn_reflns_limit_h_max 6
_diffrn_reflns_limit_h_min -9
_diffrn_reflns_limit_k_max 20
_diffrn_reflns_limit_k_min -13
_diffrn_reflns_limit_l_max 29
_diffrn_reflns_limit_l_min -33
_diffrn_reflns_number 16434
_diffrn_reflns_point_group_measured_fraction_full 0.999
_diffrn_reflns_point_group_measured_fraction_max 0.934
_diffrn_reflns_theta_full 25.242
_diffrn_reflns_theta_max 27.063
_diffrn_reflns_theta_min 1.549
_diffrn_source 'micro-focus sealed X-ray tube'
_diffrn_source_type 'Rigaku (Mo) X-ray Source'
_exptl_absorpt_coefficient_mu 0.078
_exptl_absorpt_correction_T_max 1.00000
_exptl_absorpt_correction_T_min 0.30501
_exptl_absorpt_correction_type multi-scan
_exptl_absorpt_process_details
;
CrysAlisPro 1.171.41.93a (Rigaku Oxford Diffraction, 2020)
Empirical absorption correction using spherical harmonics,
implemented in SCALE3 ABSPACK scaling algorithm.
;
_exptl_crystal_density_diffrn 1.327
_exptl_crystal_F_000 1344
_exptl_crystal_preparation Luminescent
_refine_diff_density_max 0.125
_refine_diff_density_min -0.205
_refine_diff_density_rms 0.040
_refine_ls_extinction_method none
_refine_ls_goodness_of_fit_ref 1.071
_refine_ls_hydrogen_treatment constr
_refine_ls_matrix_type full
_refine_ls_number_parameters 451
_refine_ls_number_reflns 6575
_refine_ls_number_restraints 0
_refine_ls_restrained_S_all 1.071
_refine_ls_R_factor_all 0.0610
_refine_ls_R_factor_gt 0.0428
_refine_ls_shift/su_max 0.001
_refine_ls_shift/su_mean 0.000
_refine_ls_structure_factor_coef Fsqd
_refine_ls_weighting_details 'w=1/[\s^2^(Fo^2^)+(0.0612P)^2^+0.1254P] where P=(Fo^2^+2Fc^2^)/3'
_refine_ls_weighting_scheme calc
_refine_ls_wR_factor_gt 0.1082
_refine_ls_wR_factor_ref 0.1180
_reflns_Friedel_coverage 0.000
_reflns_number_gt 4833
_reflns_number_total 6575
_reflns_threshold_expression 'I > 2\s(I)'
_cod_data_source_file d2nj01938h2.cif
_cod_data_source_block vsjgimpy2_180821
_cod_depositor_comments 'Adding full bibliography for 7061679--7061680.cif.'
_cod_database_code 7061679
_shelx_shelxl_version_number 2018/3
_chemical_oxdiff_formula 'C23 H16 N2'
_shelx_space_group_comment
;
The symmetry employed for this shelxl refinement is uniquely defined
by the following loop, which should always be used as a source of
symmetry information in preference to the above space-group names.
They are only intended as comments.
;
_reflns_odcompleteness_completeness 98.29
_reflns_odcompleteness_iscentric 1
_reflns_odcompleteness_theta 26.32
_olex2_refinement_description
;
1. Fixed Uiso
 At 1.2 times of:
  All C(H) groups
2.a Aromatic/amide H refined with riding coordinates:
 C00E(H00E), C00H(H00H), C00L(H00L), C00M(H00M), C00N(H00N), C00O(H00O),
 C00P(H00P), C00Q(H00Q), C00R(H00R), C00S(H00S), C00T(H00T), C00U(H00U),
 C00V(H00V), C00W(H00W), C00X(H00X), C00Y(H00Y), C00Z(H00Z), C010(H010),
 C011(H011), C012(H012), C013(H013), C014(H014), C015(H015), C016(H016),
 C017(H017), C018(H018), C019(H019), C01A(H01A), C01B(H01B), C01C(H01C),
 C01D(H01D), C01E(H01E)
;
_olex2_submission_special_instructions 'No special instructions were received'
_oxdiff_exptl_absorpt_empirical_details
;
Empirical correction (ABSPACK) includes:
- Absorption correction using spherical harmonics
- Frame scaling
;
_oxdiff_exptl_absorpt_empirical_full_max 1.756
_oxdiff_exptl_absorpt_empirical_full_min 0.249

loop_
_space_group_symop_operation_xyz
'x, y, z'
'-x+1/2, y+1/2, -z+1/2'
'-x, -y, -z'
'x-1/2, -y-1/2, z-1/2'

loop_
_atom_site_label
_atom_site_type_symbol
_atom_site_fract_x
_atom_site_fract_y
_atom_site_fract_z
_atom_site_U_iso_or_equiv
_atom_site_adp_type
_atom_site_occupancy
_atom_site_site_symmetry_order
_atom_site_calc_flag
_atom_site_refinement_flags_posn
_atom_site_refinement_flags_adp
_atom_site_refinement_flags_occupancy
_atom_site_disorder_assembly
_atom_site_disorder_group
N001 N 0.24528(14) 0.67966(6) 0.74562(3) 0.0342(3) Uani 1 1 d . . . . .
N002 N -0.22387(14) 0.63881(6) 0.69428(3) 0.0355(3) Uani 1 1 d . . . . .
N003 N 0.24682(14) 0.81564(6) 0.74209(4) 0.0380(3) Uani 1 1 d . . . . .
N004 N -0.25215(14) 0.52494(6) 0.73847(4) 0.0382(3) Uani 1 1 d . . . . .
C005 C 0.28218(16) 0.70124(8) 0.69667(4) 0.0343(3) Uani 1 1 d . . . . .
C006 C 0.27944(17) 0.78627(8) 0.69584(4) 0.0353(3) Uani 1 1 d . . . . .
C007 C -0.18920(17) 0.50340(8) 0.65029(4) 0.0356(3) Uani 1 1 d . . . . .
C008 C 0.22655(17) 0.75158(8) 0.77168(4) 0.0361(3) Uani 1 1 d . . . . .
C009 C -0.25829(17) 0.66270(8) 0.74310(4) 0.0358(3) Uani 1 1 d . . . . .
C00A C 0.09585(17) 0.78414(8) 0.92381(4) 0.0368(3) Uani 1 1 d . . . . .
C00B C 0.19699(17) 0.71432(8) 0.91230(4) 0.0362(3) Uani 1 1 d . . . . .
C00C C -0.22271(17) 0.55437(8) 0.69358(4) 0.0363(3) Uani 1 1 d . . . . .
C00D C 0.18317(17) 0.75834(8) 0.82394(4) 0.0351(3) Uani 1 1 d . . . . .
C00E C 0.23993(17) 0.70345(8) 0.86220(4) 0.0371(3) Uani 1 1 d . . . . .
H00E H 0.307982 0.658268 0.854841 0.044 Uiso 1 1 calc R U . . .
C00F C -0.20423(17) 0.47337(8) 0.55964(4) 0.0369(3) Uani 1 1 d . . . . .
C00G C -0.27410(17) 0.59026(8) 0.76945(4) 0.0368(3) Uani 1 1 d . . . . .
C00H C -0.24330(17) 0.52371(8) 0.60021(4) 0.0377(3) Uani 1 1 d . . . . .
H00H H -0.307395 0.571970 0.592962 0.045 Uiso 1 1 calc R U . . .
C00I C 0.30511(17) 0.83989(8) 0.65276(4) 0.0366(3) Uani 1 1 d . . . . .
C00J C -0.11106(17) 0.39890(8) 0.57061(5) 0.0392(3) Uani 1 1 d . . . . .
C00K C -0.30663(17) 0.57853(8) 0.82247(4) 0.0368(3) Uani 1 1 d . . . . .
C00L C 0.22535(18) 0.59819(8) 0.75890(5) 0.0405(3) Uani 1 1 d . . . . .
H00L H 0.191031 0.584733 0.790458 0.049 Uiso 1 1 calc R U . . .
C00M C 0.08306(17) 0.82810(8) 0.83621(4) 0.0393(3) Uani 1 1 d . . . . .
H00M H 0.044857 0.865960 0.810952 0.047 Uiso 1 1 calc R U . . .
C00N C 0.04235(18) 0.84030(8) 0.88425(5) 0.0406(3) Uani 1 1 d . . . . .
H00N H -0.022313 0.886731 0.891268 0.049 Uiso 1 1 calc R U . . .
C00O C -0.24319(19) 0.63440(8) 0.86059(5) 0.0430(3) Uani 1 1 d . . . . .
H00O H -0.184895 0.681780 0.851961 0.052 Uiso 1 1 calc R U . . .
C00P C -0.09940(18) 0.42766(8) 0.66053(5) 0.0414(3) Uani 1 1 d . . . . .
H00P H -0.064971 0.412060 0.694084 0.050 Uiso 1 1 calc R U . . .
C00Q C 0.31787(18) 0.63776(8) 0.66320(5) 0.0413(3) Uani 1 1 d . . . . .
H00Q H 0.349020 0.650385 0.631160 0.050 Uiso 1 1 calc R U . . .
C00R C -0.39596(18) 0.50881(8) 0.83668(4) 0.0415(3) Uani 1 1 d . . . . .
H00R H -0.441139 0.471216 0.811976 0.050 Uiso 1 1 calc R U . . .
C00S C -0.27233(18) 0.74720(8) 0.75338(5) 0.0432(3) Uani 1 1 d . . . . .
H00S H -0.300853 0.764433 0.784905 0.052 Uiso 1 1 calc R U . . .
C00T C 0.39134(18) 0.91521(8) 0.65964(5) 0.0446(3) Uani 1 1 d . . . . .
H00T H 0.431942 0.933251 0.692345 0.053 Uiso 1 1 calc R U . . .
C00U C -0.19017(19) 0.69688(9) 0.65841(5) 0.0451(3) Uani 1 1 d . . . . .
H00U H -0.160943 0.680621 0.626771 0.054 Uiso 1 1 calc R U . . .
C00V C 0.05372(19) 0.79458(9) 0.97406(5) 0.0447(3) Uani 1 1 d . . . . .
H00V H -0.014220 0.839574 0.981808 0.054 Uiso 1 1 calc R U . . .
C00W C -0.06288(18) 0.37765(8) 0.62234(5) 0.0448(3) Uani 1 1 d . . . . .
H00W H -0.004720 0.328114 0.630259 0.054 Uiso 1 1 calc R U . . .
C00X C -0.41816(19) 0.49488(9) 0.88699(5) 0.0478(4) Uani 1 1 d . . . . .
H00X H -0.477925 0.448080 0.895894 0.057 Uiso 1 1 calc R U . . .
C00Y C 0.25598(19) 0.53910(8) 0.72586(5) 0.0459(4) Uani 1 1 d . . . . .
H00Y H 0.243574 0.484513 0.734789 0.055 Uiso 1 1 calc R U . . .
C00Z C 0.2422(2) 0.81641(9) 0.60324(5) 0.0486(4) Uani 1 1 d . . . . .
H00Z H 0.180415 0.767148 0.597752 0.058 Uiso 1 1 calc R U . . .
C010 C 0.3070(2) 0.55884(9) 0.67748(5) 0.0473(4) Uani 1 1 d . . . . .
H010 H 0.333115 0.517253 0.655526 0.057 Uiso 1 1 calc R U . . .
C011 C -0.25236(19) 0.49533(9) 0.50811(4) 0.0479(4) Uani 1 1 d . . . . .
H011 H -0.315627 0.543633 0.500274 0.057 Uiso 1 1 calc R U . . .
C012 C -0.24441(19) 0.80295(9) 0.71751(5) 0.0498(4) Uani 1 1 d . . . . .
H012 H -0.254338 0.858542 0.724238 0.060 Uiso 1 1 calc R U . . .
C013 C 0.25339(19) 0.65836(9) 0.95196(5) 0.0468(4) Uani 1 1 d . . . . .
H013 H 0.319181 0.612218 0.945044 0.056 Uiso 1 1 calc R U . . .
C014 C -0.3518(2) 0.55030(10) 0.92423(5) 0.0504(4) Uani 1 1 d . . . . .
H014 H -0.365200 0.540402 0.958145 0.061 Uiso 1 1 calc R U . . .
C015 C -0.2658(2) 0.62024(9) 0.91072(5) 0.0493(4) Uani 1 1 d . . . . .
H015 H -0.222899 0.658034 0.935561 0.059 Uiso 1 1 calc R U . . .
C016 C -0.06803(19) 0.34953(9) 0.52999(5) 0.0515(4) Uani 1 1 d . . . . .
H016 H -0.008083 0.300105 0.536798 0.062 Uiso 1 1 calc R U . . .
C017 C -0.2000(2) 0.77666(9) 0.66971(5) 0.0518(4) Uani 1 1 d . . . . .
H017 H -0.177245 0.815487 0.645613 0.062 Uiso 1 1 calc R U . . .
C018 C 0.1111(2) 0.73979(9) 1.01122(5) 0.0526(4) Uani 1 1 d . . . . .
H018 H 0.082988 0.747837 1.044114 0.063 Uiso 1 1 calc R U . . .
C019 C 0.4171(2) 0.96331(9) 0.61846(6) 0.0552(4) Uani 1 1 d . . . . .
H019 H 0.474972 1.013574 0.623665 0.066 Uiso 1 1 calc R U . . .
C01A C 0.2125(2) 0.67124(10) 1.00018(5) 0.0558(4) Uani 1 1 d . . . . .
H01A H 0.252100 0.634327 1.025874 0.067 Uiso 1 1 calc R U . . .
C01B C -0.2074(2) 0.44682(10) 0.46985(5) 0.0571(4) Uani 1 1 d . . . . .
H01B H -0.239332 0.462371 0.436171 0.069 Uiso 1 1 calc R U . . .
C01C C 0.2695(2) 0.86456(10) 0.56223(5) 0.0579(4) Uani 1 1 d . . . . .
H01C H 0.227552 0.847339 0.529436 0.069 Uiso 1 1 calc R U . . .
C01D C 0.3583(2) 0.93791(10) 0.56960(6) 0.0586(4) Uani 1 1 d . . . . .
H01D H 0.378668 0.970154 0.541919 0.070 Uiso 1 1 calc R U . . .
C01E C -0.1138(2) 0.37386(10) 0.48089(5) 0.0583(4) Uani 1 1 d . . . . .
H01E H -0.082266 0.341479 0.454472 0.070 Uiso 1 1 calc R U . . .

loop_
_atom_site_aniso_label
_atom_site_aniso_U_11
_atom_site_aniso_U_22
_atom_site_aniso_U_33
_atom_site_aniso_U_23
_atom_site_aniso_U_13
_atom_site_aniso_U_12
N001 0.0384(6) 0.0301(6) 0.0339(5) -0.0016(4) 0.0039(4) -0.0021(5)
N002 0.0398(7) 0.0322(6) 0.0344(5) -0.0012(4) 0.0037(4) -0.0016(5)
N003 0.0454(7) 0.0331(6) 0.0361(5) -0.0015(5) 0.0073(5) -0.0015(5)
N004 0.0451(7) 0.0350(6) 0.0346(5) -0.0023(4) 0.0051(4) -0.0017(5)
C005 0.0355(7) 0.0354(8) 0.0320(6) -0.0007(5) 0.0037(5) -0.0014(6)
C006 0.0380(8) 0.0333(8) 0.0348(6) -0.0019(5) 0.0048(5) -0.0010(6)
C007 0.0362(8) 0.0338(7) 0.0371(6) -0.0018(5) 0.0053(5) -0.0036(6)
C008 0.0397(8) 0.0315(7) 0.0374(6) -0.0023(5) 0.0062(5) -0.0023(6)
C009 0.0346(7) 0.0364(8) 0.0356(6) -0.0031(5) 0.0013(5) -0.0011(6)
C00A 0.0348(7) 0.0369(8) 0.0392(7) -0.0057(6) 0.0067(5) -0.0050(6)
C00B 0.0367(8) 0.0347(8) 0.0373(6) -0.0015(5) 0.0051(5) -0.0041(6)
C00C 0.0403(8) 0.0324(8) 0.0361(6) -0.0018(5) 0.0038(5) -0.0008(6)
C00D 0.0364(8) 0.0332(7) 0.0361(6) -0.0030(5) 0.0064(5) -0.0047(6)
C00E 0.0384(8) 0.0328(7) 0.0405(7) -0.0039(6) 0.0070(5) -0.0002(6)
C00F 0.0377(8) 0.0357(8) 0.0374(6) -0.0014(5) 0.0052(5) -0.0047(6)
C00G 0.0383(8) 0.0348(8) 0.0371(6) -0.0041(5) 0.0033(5) -0.0010(6)
C00H 0.0414(8) 0.0316(7) 0.0400(7) -0.0002(5) 0.0046(5) 0.0020(6)
C00I 0.0407(8) 0.0314(7) 0.0388(7) -0.0006(5) 0.0096(5) 0.0032(6)
C00J 0.0366(8) 0.0376(8) 0.0438(7) -0.0063(6) 0.0062(5) -0.0021(6)
C00K 0.0369(8) 0.0374(8) 0.0359(6) -0.0023(5) 0.0031(5) 0.0026(6)
C00L 0.0488(9) 0.0322(8) 0.0396(7) 0.0017(6) 0.0019(6) -0.0061(6)
C00M 0.0432(8) 0.0341(8) 0.0400(7) 0.0006(5) 0.0028(6) 0.0003(6)
C00N 0.0409(8) 0.0352(8) 0.0464(7) -0.0051(6) 0.0072(6) 0.0041(6)
C00O 0.0460(9) 0.0410(8) 0.0421(7) -0.0056(6) 0.0054(6) -0.0047(6)
C00P 0.0460(9) 0.0380(8) 0.0385(7) 0.0029(6) -0.0014(6) 0.0011(6)
C00Q 0.0499(9) 0.0386(8) 0.0353(7) -0.0032(6) 0.0048(6) 0.0041(7)
C00R 0.0463(9) 0.0386(8) 0.0393(7) -0.0033(6) 0.0041(6) -0.0011(6)
C00S 0.0463(9) 0.0356(8) 0.0461(7) -0.0057(6) -0.0001(6) 0.0016(6)
C00T 0.0464(9) 0.0406(9) 0.0465(7) 0.0023(6) 0.0045(6) -0.0009(7)
C00U 0.0523(9) 0.0413(9) 0.0423(7) 0.0037(6) 0.0084(6) -0.0064(7)
C00V 0.0455(9) 0.0459(9) 0.0439(7) -0.0096(6) 0.0105(6) -0.0056(7)
C00W 0.0465(9) 0.0350(8) 0.0511(8) -0.0023(6) -0.0015(6) 0.0068(6)
C00X 0.0503(9) 0.0469(9) 0.0474(8) 0.0038(6) 0.0104(6) -0.0015(7)
C00Y 0.0589(10) 0.0315(8) 0.0450(7) -0.0013(6) -0.0026(6) -0.0032(7)
C00Z 0.0697(11) 0.0365(8) 0.0397(7) -0.0023(6) 0.0072(6) 0.0024(7)
C010 0.0628(10) 0.0367(9) 0.0408(7) -0.0073(6) 0.0001(6) 0.0052(7)
C011 0.0565(10) 0.0473(9) 0.0390(7) 0.0016(6) 0.0027(6) -0.0036(7)
C012 0.0565(10) 0.0330(8) 0.0578(9) -0.0019(7) -0.0011(7) 0.0005(7)
C013 0.0534(9) 0.0417(8) 0.0452(8) 0.0036(6) 0.0063(6) 0.0030(7)
C014 0.0550(10) 0.0622(10) 0.0354(7) 0.0008(7) 0.0105(6) 0.0030(8)
C015 0.0542(9) 0.0547(10) 0.0389(7) -0.0117(6) 0.0056(6) -0.0023(8)
C016 0.0478(9) 0.0482(9) 0.0591(9) -0.0166(7) 0.0090(7) 0.0018(7)
C017 0.0623(10) 0.0371(9) 0.0551(9) 0.0073(7) 0.0038(7) -0.0069(7)
C018 0.0626(11) 0.0578(10) 0.0392(7) -0.0029(7) 0.0130(7) -0.0096(8)
C019 0.0535(10) 0.0446(9) 0.0683(10) 0.0127(7) 0.0104(7) -0.0063(7)
C01A 0.0689(11) 0.0565(11) 0.0419(8) 0.0099(7) 0.0054(7) 0.0004(8)
C01B 0.0705(11) 0.0640(11) 0.0365(7) -0.0066(7) 0.0055(7) -0.0138(9)
C01C 0.0833(12) 0.0533(10) 0.0386(7) 0.0012(7) 0.0142(7) 0.0138(9)
C01D 0.0691(11) 0.0587(11) 0.0521(9) 0.0177(8) 0.0242(8) 0.0098(9)
C01E 0.0620(11) 0.0655(11) 0.0493(8) -0.0249(8) 0.0139(7) -0.0101(9)

loop_
_atom_type_symbol
_atom_type_description
_atom_type_scat_dispersion_real
_atom_type_scat_dispersion_imag
_atom_type_scat_source
C C 0.0033 0.0016 'International Tables Vol C Tables 4.2.6.8 and 6.1.1.4'
H H 0.0000 0.0000 'International Tables Vol C Tables 4.2.6.8 and 6.1.1.4'
N N 0.0061 0.0033 'International Tables Vol C Tables 4.2.6.8 and 6.1.1.4'

loop_
_geom_angle_atom_site_label_1
_geom_angle_atom_site_label_2
_geom_angle_atom_site_label_3
_geom_angle
_geom_angle_site_symmetry_1
_geom_angle_site_symmetry_3
_geom_angle_publ_flag
C008 N001 C005 106.98(10) . . ?
C008 N001 C00L 132.00(10) . . ?
C00L N001 C005 120.92(10) . . ?
C00C N002 C009 107.01(9) . . ?
C00C N002 C00U 132.26(10) . . ?
C00U N002 C009 120.64(11) . . ?
C008 N003 C006 107.36(10) . . ?
C00C N004 C00G 107.48(10) . . ?
N001 C005 C00Q 118.00(11) . . ?
C006 C005 N001 105.16(10) . . ?
C006 C005 C00Q 136.77(11) . . ?
N003 C006 C005 109.95(10) . . ?
N003 C006 C00I 122.81(11) . . ?
C005 C006 C00I 127.24(10) . . ?
C00H C007 C00C 123.97(12) . . ?
C00H C007 C00P 118.05(11) . . ?
C00P C007 C00C 117.96(10) . . ?
N001 C008 C00D 125.85(11) . . ?
N003 C008 N001 110.52(10) . . ?
N003 C008 C00D 123.59(11) . . ?
N002 C009 C00S 118.37(11) . . ?
C00G C009 N002 105.23(10) . . ?
C00G C009 C00S 136.37(12) . . ?
C00N C00A C00B 118.13(11) . . ?
C00N C00A C00V 122.96(12) . . ?
C00V C00A C00B 118.91(12) . . ?
C00E C00B C00A 119.30(11) . . ?
C00E C00B C013 122.26(12) . . ?
C013 C00B C00A 118.44(11) . . ?
N002 C00C C007 125.56(11) . . ?
N004 C00C N002 110.40(10) . . ?
N004 C00C C007 124.03(12) . . ?
C00E C00D C008 124.16(12) . . ?
C00E C00D C00M 118.41(11) . . ?
C00M C00D C008 117.37(11) . . ?
C00B C00E H00E 119.2 . . ?
C00D C00E C00B 121.51(12) . . ?
C00D C00E H00E 119.2 . . ?
C00H C00F C00J 119.14(11) . . ?
C00H C00F C011 122.34(12) . . ?
C00J C00F C011 118.51(11) . . ?
N004 C00G C009 109.88(10) . . ?
N004 C00G C00K 121.23(11) . . ?
C009 C00G C00K 128.89(11) . . ?
C007 C00H C00F 121.90(12) . . ?
C007 C00H H00H 119.0 . . ?
C00F C00H H00H 119.0 . . ?
C00T C00I C006 121.86(11) . . ?
C00T C00I C00Z 117.72(11) . . ?
C00Z C00I C006 120.42(12) . . ?
C00F C00J C00W 118.05(11) . . ?
C016 C00J C00F 119.12(12) . . ?
C016 C00J C00W 122.83(13) . . ?
C00O C00K C00G 121.62(12) . . ?
C00R C00K C00G 120.37(11) . . ?
C00R C00K C00O 117.96(11) . . ?
N001 C00L H00L 120.3 . . ?
C00Y C00L N001 119.49(12) . . ?
C00Y C00L H00L 120.3 . . ?
C00D C00M H00M 119.5 . . ?
C00N C00M C00D 121.04(12) . . ?
C00N C00M H00M 119.5 . . ?
C00A C00N H00N 119.2 . . ?
C00M C00N C00A 121.59(12) . . ?
C00M C00N H00N 119.2 . . ?
C00K C00O H00O 119.5 . . ?
C015 C00O C00K 120.98(13) . . ?
C015 C00O H00O 119.5 . . ?
C007 C00P H00P 119.4 . . ?
C00W C00P C007 121.17(11) . . ?
C00W C00P H00P 119.4 . . ?
C005 C00Q H00Q 119.9 . . ?
C010 C00Q C005 120.28(12) . . ?
C010 C00Q H00Q 119.9 . . ?
C00K C00R H00R 119.6 . . ?
C00X C00R C00K 120.82(12) . . ?
C00X C00R H00R 119.6 . . ?
C009 C00S H00S 119.9 . . ?
C012 C00S C009 120.10(12) . . ?
C012 C00S H00S 119.9 . . ?
C00I C00T H00T 119.7 . . ?
C019 C00T C00I 120.57(13) . . ?
C019 C00T H00T 119.7 . . ?
N002 C00U H00U 120.3 . . ?
C017 C00U N002 119.48(12) . . ?
C017 C00U H00U 120.3 . . ?
C00A C00V H00V 119.5 . . ?
C018 C00V C00A 120.97(13) . . ?
C018 C00V H00V 119.5 . . ?
C00J C00W H00W 119.2 . . ?
C00P C00W C00J 121.61(13) . . ?
C00P C00W H00W 119.2 . . ?
C00R C00X H00X 119.8 . . ?
C00R C00X C014 120.30(13) . . ?
C014 C00X H00X 119.8 . . ?
C00L C00Y H00Y 119.6 . . ?
C00L C00Y C010 120.80(13) . . ?
C010 C00Y H00Y 119.6 . . ?
C00I C00Z H00Z 119.3 . . ?
C01C C00Z C00I 121.37(14) . . ?
C01C C00Z H00Z 119.3 . . ?
C00Q C010 C00Y 120.17(12) . . ?
C00Q C010 H010 119.9 . . ?
C00Y C010 H010 119.9 . . ?
C00F C011 H011 119.5 . . ?
C01B C011 C00F 120.95(14) . . ?
C01B C011 H011 119.5 . . ?
C00S C012 H012 120.1 . . ?
C00S C012 C017 119.88(13) . . ?
C017 C012 H012 120.1 . . ?
C00B C013 H013 119.5 . . ?
C01A C013 C00B 120.91(13) . . ?
C01A C013 H013 119.5 . . ?
C00X C014 H014 120.2 . . ?
C015 C014 C00X 119.62(12) . . ?
C015 C014 H014 120.2 . . ?
C00O C015 C014 120.30(13) . . ?
C00O C015 H015 119.8 . . ?
C014 C015 H015 119.8 . . ?
C00J C016 H016 119.8 . . ?
C01E C016 C00J 120.42(15) . . ?
C01E C016 H016 119.8 . . ?
C00U C017 C012 121.35(13) . . ?
C00U C017 H017 119.3 . . ?
C012 C017 H017 119.3 . . ?
C00V C018 H018 119.8 . . ?
C00V C018 C01A 120.34(13) . . ?
C01A C018 H018 119.8 . . ?
C00T C019 H019 119.6 . . ?
C00T C019 C01D 120.82(15) . . ?
C01D C019 H019 119.6 . . ?
C013 C01A C018 120.41(13) . . ?
C013 C01A H01A 119.8 . . ?
C018 C01A H01A 119.8 . . ?
C011 C01B H01B 119.8 . . ?
C011 C01B C01E 120.30(13) . . ?
C01E C01B H01B 119.8 . . ?
C00Z C01C H01C 119.9 . . ?
C01D C01C C00Z 120.17(14) . . ?
C01D C01C H01C 119.9 . . ?
C019 C01D H01D 120.3 . . ?
C01C C01D C019 119.31(13) . . ?
C01C C01D H01D 120.3 . . ?
C016 C01E C01B 120.68(13) . . ?
C016 C01E H01E 119.7 . . ?
C01B C01E H01E 119.7 . . ?

loop_
_geom_bond_atom_site_label_1
_geom_bond_atom_site_label_2
_geom_bond_distance
_geom_bond_site_symmetry_2
_geom_bond_publ_flag
N001 C005 1.4027(14) . ?
N001 C008 1.3781(15) . ?
N001 C00L 1.3890(15) . ?
N002 C009 1.4038(14) . ?
N002 C00C 1.3795(16) . ?
N002 C00U 1.3870(16) . ?
N003 C006 1.3648(14) . ?
N003 C008 1.3269(15) . ?
N004 C00C 1.3252(14) . ?
N004 C00G 1.3679(15) . ?
C005 C006 1.3891(18) . ?
C005 C00Q 1.4103(17) . ?
C006 C00I 1.4694(16) . ?
C007 C00C 1.4629(16) . ?
C007 C00H 1.3788(16) . ?
C007 C00P 1.4175(18) . ?
C008 C00D 1.4637(16) . ?
C009 C00G 1.3860(17) . ?
C009 C00S 1.4130(17) . ?
C00A C00B 1.4214(18) . ?
C00A C00N 1.4129(17) . ?
C00A C00V 1.4148(16) . ?
C00B C00E 1.4138(16) . ?
C00B C013 1.4171(18) . ?
C00D C00E 1.3802(17) . ?
C00D C00M 1.4219(17) . ?
C00E H00E 0.9300 . ?
C00F C00H 1.4116(16) . ?
C00F C00J 1.4138(18) . ?
C00F C011 1.4143(16) . ?
C00G C00K 1.4666(16) . ?
C00H H00H 0.9300 . ?
C00I C00T 1.3902(18) . ?
C00I C00Z 1.3919(17) . ?
C00J C00W 1.4164(18) . ?
C00J C016 1.4124(17) . ?
C00K C00O 1.3999(17) . ?
C00K C00R 1.3945(18) . ?
C00L H00L 0.9300 . ?
C00L C00Y 1.3410(17) . ?
C00M H00M 0.9300 . ?
C00M C00N 1.3581(16) . ?
C00N H00N 0.9300 . ?
C00O H00O 0.9300 . ?
C00O C015 1.3781(17) . ?
C00P H00P 0.9300 . ?
C00P C00W 1.3534(17) . ?
C00Q H00Q 0.9300 . ?
C00Q C010 1.3486(19) . ?
C00R H00R 0.9300 . ?
C00R C00X 1.3814(16) . ?
C00S H00S 0.9300 . ?
C00S C012 1.3504(18) . ?
C00T H00T 0.9300 . ?
C00T C019 1.3766(18) . ?
C00U H00U 0.9300 . ?
C00U C017 1.3410(19) . ?
C00V H00V 0.9300 . ?
C00V C018 1.360(2) . ?
C00W H00W 0.9300 . ?
C00X H00X 0.9300 . ?
C00X C014 1.3850(19) . ?
C00Y H00Y 0.9300 . ?
C00Y C010 1.4178(18) . ?
C00Z H00Z 0.9300 . ?
C00Z C01C 1.3760(18) . ?
C010 H010 0.9300 . ?
C011 H011 0.9300 . ?
C011 C01B 1.3601(19) . ?
C012 H012 0.9300 . ?
C012 C017 1.4138(19) . ?
C013 H013 0.9300 . ?
C013 C01A 1.3652(17) . ?
C014 H014 0.9300 . ?
C014 C015 1.379(2) . ?
C015 H015 0.9300 . ?
C016 H016 0.9300 . ?
C016 C01E 1.363(2) . ?
C017 H017 0.9300 . ?
C018 H018 0.9300 . ?
C018 C01A 1.402(2) . ?
C019 H019 0.9300 . ?
C019 C01D 1.379(2) . ?
C01A H01A 0.9300 . ?
C01B H01B 0.9300 . ?
C01B C01E 1.394(2) . ?
C01C H01C 0.9300 . ?
C01C C01D 1.372(2) . ?
C01D H01D 0.9300 . ?
C01E H01E 0.9300 . ?

loop_
_geom_torsion_atom_site_label_1
_geom_torsion_atom_site_label_2
_geom_torsion_atom_site_label_3
_geom_torsion_atom_site_label_4
_geom_torsion
_geom_torsion_site_symmetry_1
_geom_torsion_site_symmetry_2
_geom_torsion_site_symmetry_3
_geom_torsion_site_symmetry_4
_geom_torsion_publ_flag
N001 C005 C006 N003 1.33(13) . . . . ?
N001 C005 C006 C00I -178.12(12) . . . . ?
N001 C005 C00Q C010 3.39(19) . . . . ?
N001 C008 C00D C00E 34.0(2) . . . . ?
N001 C008 C00D C00M -148.92(13) . . . . ?
N001 C00L C00Y C010 -0.5(2) . . . . ?
N002 C009 C00G N004 -0.48(14) . . . . ?
N002 C009 C00G C00K 178.70(12) . . . . ?
N002 C009 C00S C012 -3.11(19) . . . . ?
N002 C00U C017 C012 -0.1(2) . . . . ?
N003 C006 C00I C00T 35.07(19) . . . . ?
N003 C006 C00I C00Z -144.68(13) . . . . ?
N003 C008 C00D C00E -148.56(13) . . . . ?
N003 C008 C00D C00M 28.48(18) . . . . ?
N004 C00G C00K C00O 147.54(13) . . . . ?
N004 C00G C00K C00R -29.69(18) . . . . ?
C005 N001 C008 N003 0.84(14) . . . . ?
C005 N001 C008 C00D 178.53(12) . . . . ?
C005 N001 C00L C00Y 5.37(19) . . . . ?
C005 C006 C00I C00T -145.54(13) . . . . ?
C005 C006 C00I C00Z 34.7(2) . . . . ?
C005 C00Q C010 C00Y 1.3(2) . . . . ?
C006 N003 C008 N001 -0.01(14) . . . . ?
C006 N003 C008 C00D -177.76(11) . . . . ?
C006 C005 C00Q C010 -179.98(15) . . . . ?
C006 C00I C00T C019 178.49(12) . . . . ?
C006 C00I C00Z C01C -178.05(12) . . . . ?
C007 C00P C00W C00J 0.6(2) . . . . ?
C008 N001 C005 C006 -1.30(13) . . . . ?
C008 N001 C005 C00Q 176.31(11) . . . . ?
C008 N001 C00L C00Y -178.62(13) . . . . ?
C008 N003 C006 C005 -0.85(14) . . . . ?
C008 N003 C006 C00I 178.63(12) . . . . ?
C008 C00D C00E C00B 178.54(11) . . . . ?
C008 C00D C00M C00N -177.86(12) . . . . ?
C009 N002 C00C N004 -0.59(14) . . . . ?
C009 N002 C00C C007 -179.06(11) . . . . ?
C009 N002 C00U C017 -3.53(19) . . . . ?
C009 C00G C00K C00O -31.6(2) . . . . ?
C009 C00G C00K C00R 151.20(14) . . . . ?
C009 C00S C012 C017 -0.4(2) . . . . ?
C00A C00B C00E C00D -1.16(19) . . . . ?
C00A C00B C013 C01A -0.3(2) . . . . ?
C00A C00V C018 C01A -0.5(2) . . . . ?
C00B C00A C00N C00M 0.98(19) . . . . ?
C00B C00A C00V C018 1.1(2) . . . . ?
C00B C013 C01A C018 1.0(2) . . . . ?
C00C N002 C009 C00G 0.64(13) . . . . ?
C00C N002 C009 C00S -177.98(12) . . . . ?
C00C N002 C00U C017 -179.55(14) . . . . ?
C00C N004 C00G C009 0.13(14) . . . . ?
C00C N004 C00G C00K -179.13(11) . . . . ?
C00C C007 C00H C00F 178.54(12) . . . . ?
C00C C007 C00P C00W -179.56(12) . . . . ?
C00D C00M C00N C00A -0.6(2) . . . . ?
C00E C00B C013 C01A 178.86(13) . . . . ?
C00E C00D C00M C00N -0.64(19) . . . . ?
C00F C00J C00W C00P -1.9(2) . . . . ?
C00F C00J C016 C01E 0.8(2) . . . . ?
C00F C011 C01B C01E 0.5(2) . . . . ?
C00G N004 C00C N002 0.29(14) . . . . ?
C00G N004 C00C C007 178.79(12) . . . . ?
C00G C009 C00S C012 178.82(15) . . . . ?
C00G C00K C00O C015 -176.28(12) . . . . ?
C00G C00K C00R C00X 176.26(12) . . . . ?
C00H C007 C00C N002 -34.8(2) . . . . ?
C00H C007 C00C N004 146.95(13) . . . . ?
C00H C007 C00P C00W 1.9(2) . . . . ?
C00H C00F C00J C00W 0.79(18) . . . . ?
C00H C00F C00J C016 -178.44(12) . . . . ?
C00H C00F C011 C01B 177.76(13) . . . . ?
C00I C00T C019 C01D -0.1(2) . . . . ?
C00I C00Z C01C C01D -0.8(2) . . . . ?
C00J C00F C00H C007 1.69(19) . . . . ?
C00J C00F C011 C01B -1.2(2) . . . . ?
C00J C016 C01E C01B -1.5(2) . . . . ?
C00K C00O C015 C014 0.0(2) . . . . ?
C00K C00R C00X C014 0.1(2) . . . . ?
C00L N001 C005 C006 175.60(11) . . . . ?
C00L N001 C005 C00Q -6.79(17) . . . . ?
C00L N001 C008 N003 -175.58(12) . . . . ?
C00L N001 C008 C00D 2.1(2) . . . . ?
C00L C00Y C010 C00Q -2.9(2) . . . . ?
C00M C00D C00E C00B 1.53(19) . . . . ?
C00N C00A C00B C00E -0.10(18) . . . . ?
C00N C00A C00B C013 179.09(12) . . . . ?
C00N C00A C00V C018 -178.67(13) . . . . ?
C00O C00K C00R C00X -1.07(19) . . . . ?
C00P C007 C00C N002 146.76(13) . . . . ?
C00P C007 C00C N004 -31.50(18) . . . . ?
C00P C007 C00H C00F -3.01(19) . . . . ?
C00Q C005 C006 N003 -175.58(14) . . . . ?
C00Q C005 C006 C00I 5.0(2) . . . . ?
C00R C00K C00O C015 1.0(2) . . . . ?
C00R C00X C014 C015 1.0(2) . . . . ?
C00S C009 C00G N004 177.76(15) . . . . ?
C00S C009 C00G C00K -3.1(3) . . . . ?
C00S C012 C017 C00U 2.0(2) . . . . ?
C00T C00I C00Z C01C 2.2(2) . . . . ?
C00T C019 C01D C01C 1.5(2) . . . . ?
C00U N002 C009 C00G -176.28(11) . . . . ?
C00U N002 C009 C00S 5.10(17) . . . . ?
C00U N002 C00C N004 175.83(12) . . . . ?
C00U N002 C00C C007 -2.6(2) . . . . ?
C00V C00A C00B C00E -179.91(11) . . . . ?
C00V C00A C00B C013 -0.72(19) . . . . ?
C00V C00A C00N C00M -179.22(12) . . . . ?
C00V C018 C01A C013 -0.6(2) . . . . ?
C00W C00J C016 C01E -178.39(14) . . . . ?
C00X C014 C015 C00O -1.1(2) . . . . ?
C00Z C00I C00T C019 -1.7(2) . . . . ?
C00Z C01C C01D C019 -1.0(2) . . . . ?
C011 C00F C00H C007 -177.24(12) . . . . ?
C011 C00F C00J C00W 179.76(12) . . . . ?
C011 C00F C00J C016 0.53(19) . . . . ?
C011 C01B C01E C016 0.9(2) . . . . ?
C013 C00B C00E C00D 179.68(13) . . . . ?
C016 C00J C00W C00P 177.30(13) . . . . ?
